data_4073927
loop_
_publ_author_name
'Cooke, Craig E.'
'Jennings, Michael C.'
'Pomeroy, Roland K.'
'Clyburne, Jason A. C.'

_publ_section_title
;
 Normal and Abnormal NHC Coordination in [Os4(\m-H)4(CO)11(IMes)] and
 Exhaustive Dehydrogenation of an IMes Methyl Group
;
_journal_issue 25
_journal_name_full Organometallics
_journal_page_first 6059
_journal_paper_doi 10.1021/om7007293
_journal_volume 26
_journal_year 2007
_chemical_formula_sum 'C32 H28 N2 O11 Os4'
_chemical_formula_weight 1377.36
_chemical_name_systematic
; 

 ? 

;
_space_group_IT_number 29
_symmetry_cell_setting orthorhombic
_symmetry_space_group_name_Hall 'P 2c -2ac'
_symmetry_space_group_name_H-M 'P c a 21'
_atom_sites_solution_hydrogens geom
_atom_sites_solution_primary direct
_atom_sites_solution_secondary difmap
_audit_creation_method SHELXL-97
_cell_angle_alpha 90.00
_cell_angle_beta 90.00
_cell_angle_gamma 90.00
_cell_formula_units_Z 8
_cell_length_a 27.9147(5)
_cell_length_b 16.5133(3)
_cell_length_c 15.2219(2)
_cell_measurement_reflns_used 8808
_cell_measurement_temperature 150(2)
_cell_measurement_theta_max 27.48
_cell_measurement_theta_min 1.70
_cell_volume 7016.7(2)
_computing_cell_refinement 'DENZO-SMN (Otwinowski & Minor, 1997)'
_computing_data_collection 'COLLECT (Nonius, 1997-2001)'
_computing_data_reduction DENZO-SMN
_computing_molecular_graphics 'SHELXTL/PC (Sheldrick, 2001)'
_computing_publication_material SHELXTL/PC
_computing_structure_refinement 'SHELXL-97 (Sheldrick, 1997)'
_computing_structure_solution 'SHELXS-97 (Sheldrick, 1997)'
_diffrn_ambient_temperature 150(2)
_diffrn_measured_fraction_theta_full 0.999
_diffrn_measured_fraction_theta_max 0.999
_diffrn_measurement_device_type 'Nonius Kappa-CCD'
_diffrn_measurement_method '\f scans, and \w scans with \k offsets'
_diffrn_radiation_monochromator graphite
_diffrn_radiation_source 'fine-focus sealed tube'
_diffrn_radiation_type MoK\a
_diffrn_radiation_wavelength 0.71073
_diffrn_reflns_av_R_equivalents 0.129
_diffrn_reflns_av_sigmaI/netI 0.0936
_diffrn_reflns_limit_h_max 33
_diffrn_reflns_limit_h_min -33
_diffrn_reflns_limit_k_max 19
_diffrn_reflns_limit_k_min -19
_diffrn_reflns_limit_l_max 18
_diffrn_reflns_limit_l_min -18
_diffrn_reflns_number 70738
_diffrn_reflns_theta_full 25.03
_diffrn_reflns_theta_max 25.03
_diffrn_reflns_theta_min 2.57
_diffrn_standards_number 0
_exptl_absorpt_coefficient_mu 14.500
_exptl_absorpt_correction_T_max 0.4093
_exptl_absorpt_correction_T_min 0.3250
_exptl_absorpt_correction_type multi-scan
_exptl_absorpt_process_details 'DENZO-SMN (Otwinowski & Minor, 1997)'
_exptl_crystal_colour orange
_exptl_crystal_density_diffrn 2.608
_exptl_crystal_density_method 'not measured'
_exptl_crystal_description block
_exptl_crystal_F_000 5008
_exptl_crystal_size_max 0.10
_exptl_crystal_size_mid 0.07
_exptl_crystal_size_min 0.08
_refine_diff_density_max 2.221
_refine_diff_density_min -2.559
_refine_diff_density_rms 0.303
_refine_ls_abs_structure_details 'Flack H D (1983), Acta Cryst. A39, 876-881'
_refine_ls_abs_structure_Flack 0.53(2)
_refine_ls_extinction_method none
_refine_ls_goodness_of_fit_ref 0.969
_refine_ls_hydrogen_treatment constr
_refine_ls_matrix_type full
_refine_ls_number_parameters 747
_refine_ls_number_reflns 12020
_refine_ls_number_restraints 578
_refine_ls_restrained_S_all 0.948
_refine_ls_R_factor_all 0.0839
_refine_ls_R_factor_gt 0.0478
_refine_ls_shift/su_max 1.859
_refine_ls_shift/su_mean 0.008
_refine_ls_structure_factor_coef Fsqd
_refine_ls_weighting_details 'calc w=1/[\s^2^(Fo^2^)+(0.0496P)^2^] where P=(Fo^2^+2Fc^2^)/3'
_refine_ls_weighting_scheme calc
_refine_ls_wR_factor_gt 0.0902
_refine_ls_wR_factor_ref 0.1011
_reflns_number_gt 8753
_reflns_number_total 12020
_reflns_threshold_expression I>2\s(I)
_cod_data_source_file om7007293-file002.cif
_cod_data_source_block 05122b
_cod_depositor_comments
;
The following automatic conversions were performed:

'_symmetry_cell_setting' value 'Orthorhombic' changed to
'orthorhombic' according to
/home/saulius/struct/CIF-dictionaries/cif_core.dic dictionary named
'cif_core.dic' version 2.4.1 from 2010-06-29.

Automatic conversion script
Id: cif_fix_values 1715 2011-07-08 13:25:40Z adriana 
;
_cod_original_sg_symbol_H-M Pca2(1)
_cod_database_code 4073927

loop_
_symmetry_equiv_pos_as_xyz
'x, y, z'
'-x, -y, z+1/2'
'x+1/2, -y, z'
'-x+1/2, y, z+1/2'

loop_
_atom_site_label
_atom_site_type_symbol
_atom_site_fract_x
_atom_site_fract_y
_atom_site_fract_z
_atom_site_U_iso_or_equiv
_atom_site_adp_type
_atom_site_occupancy
_atom_site_symmetry_multiplicity
_atom_site_calc_flag
_atom_site_refinement_flags
Os1 Os 0.64789(7) 0.00285(4) 0.56850(13) 0.0194(4) Uani 1 1 d DU
Os2 Os 0.58065(3) 0.04678(5) 0.42335(7) 0.02176(19) Uani 1 1 d DU
Os3 Os 0.61855(3) -0.11069(5) 0.42995(7) 0.02120(19) Uani 1 1 d DU
Os4 Os 0.68487(3) 0.02741(6) 0.39777(7) 0.0224(2) Uani 1 1 d DU
H1 H 0.606(3) 0.061(6) 0.521(4) 0.00(4) Uiso 1 1 d D
H2 H 0.616(4) -0.076(5) 0.533(4) 0.00(3) Uiso 1 1 d D
H3 H 0.6332(9) 0.076(6) 0.383(7) 0.01(4) Uiso 1 1 d D
H4 H 0.673(2) -0.070(4) 0.419(14) 0.10(9) Uiso 1 1 d D
C12 C 0.6837(9) 0.0920(14) 0.5968(16) 0.022(4) Uani 1 1 d U
O12 O 0.7093(6) 0.1471(9) 0.6074(11) 0.035(4) Uani 1 1 d U
C13 C 0.6976(9) -0.0661(13) 0.6004(14) 0.025(4) Uani 1 1 d U
O13 O 0.7290(6) -0.1098(9) 0.6149(11) 0.035(4) Uani 1 1 d U
C21 C 0.5210(11) 0.0111(12) 0.4727(18) 0.025(7) Uiso 1 1 d U
O21 O 0.4869(10) -0.0104(9) 0.499(2) 0.026(5) Uani 1 1 d U
C22 C 0.5652(9) 0.1612(15) 0.4246(18) 0.041(6) Uani 1 1 d U
O22 O 0.5530(5) 0.2270(8) 0.4289(11) 0.039(4) Uani 1 1 d U
C23 C 0.5599(8) 0.0241(13) 0.3018(17) 0.027(4) Uani 1 1 d U
O23 O 0.5484(10) 0.0122(10) 0.2326(18) 0.041(6) Uani 1 1 d U
C31 C 0.5577(10) -0.1570(13) 0.4484(17) 0.030(5) Uani 1 1 d U
O31 O 0.5206(6) -0.1838(10) 0.4544(9) 0.050(4) Uani 1 1 d U
C32 C 0.6106(8) -0.1369(12) 0.3095(14) 0.030(4) Uani 1 1 d U
O32 O 0.6076(6) -0.1551(9) 0.2368(10) 0.041(4) Uani 1 1 d U
C33 C 0.6530(8) -0.2038(13) 0.4605(14) 0.033(5) Uani 1 1 d U
O33 O 0.6704(6) -0.2659(9) 0.4775(9) 0.042(4) Uani 1 1 d U
C41 C 0.7028(8) 0.1361(13) 0.4116(14) 0.035(4) Uani 1 1 d U
O41 O 0.7117(5) 0.2037(8) 0.4150(9) 0.039(4) Uani 1 1 d U
C42 C 0.7024(9) 0.0224(14) 0.2671(17) 0.029(5) Uani 1 1 d U
O42 O 0.7136(10) 0.0176(12) 0.202(2) 0.045(5) Uani 1 1 d U
C43 C 0.7514(10) -0.0089(13) 0.4455(19) 0.036(6) Uani 1 1 d U
O43 O 0.7832(6) -0.0238(11) 0.4683(12) 0.045(4) Uani 1 1 d U
C1 C 0.6105(14) -0.0014(9) 0.684(2) 0.020(5) Uani 1 1 d U
N2 N 0.5926(10) 0.0622(13) 0.7397(19) 0.023(4) Uani 1 1 d U
C3 C 0.5737(13) 0.0325(14) 0.816(3) 0.032(7) Uani 1 1 d U
H3A H 0.5607 0.0642 0.8625 0.038 Uiso 1 1 calc R
C4 C 0.5764(13) -0.0446(14) 0.815(2) 0.033(7) Uani 1 1 d U
H4A H 0.5656 -0.0798 0.8608 0.040 Uiso 1 1 calc R
N5 N 0.5969(10) -0.0676(13) 0.7394(19) 0.025(5) Uani 1 1 d U
C121 C 0.6021(10) 0.1474(15) 0.7183(16) 0.022(4) Uani 1 1 d DU
C122 C 0.6424(9) 0.1871(13) 0.7529(12) 0.018(4) Uani 1 1 d DU
C123 C 0.6460(8) 0.2647(14) 0.7373(13) 0.024(5) Uani 1 1 d DU
H12A H 0.6727 0.2929 0.7612 0.028 Uiso 1 1 calc R
C124 C 0.6125(9) 0.3092(13) 0.6870(15) 0.022(5) Uani 1 1 d DU
C125 C 0.5729(9) 0.2705(14) 0.6590(16) 0.022(5) Uani 1 1 d DU
H12B H 0.5495 0.3013 0.6283 0.027 Uiso 1 1 calc R
C126 C 0.5640(9) 0.1903(13) 0.6717(16) 0.024(5) Uani 1 1 d DU
C127 C 0.6764(10) 0.1405(14) 0.8065(18) 0.033(6) Uani 1 1 d U
H12C H 0.7023 0.1762 0.8265 0.050 Uiso 1 1 calc R
H12D H 0.6900 0.0965 0.7711 0.050 Uiso 1 1 calc R
H12E H 0.6598 0.1177 0.8575 0.050 Uiso 1 1 calc R
C128 C 0.6208(10) 0.3990(12) 0.6644(18) 0.045(7) Uani 1 1 d U
H12F H 0.5939 0.4191 0.6292 0.068 Uiso 1 1 calc R
H12G H 0.6506 0.4045 0.6308 0.068 Uiso 1 1 calc R
H12H H 0.6232 0.4305 0.7187 0.068 Uiso 1 1 calc R
C129 C 0.5180(8) 0.1505(12) 0.6470(15) 0.023(6) Uiso 1 1 d U
H12I H 0.4973 0.1897 0.6170 0.035 Uiso 1 1 calc R
H12J H 0.5019 0.1307 0.7000 0.035 Uiso 1 1 calc R
H12K H 0.5246 0.1048 0.6076 0.035 Uiso 1 1 calc R
C151 C 0.6087(9) -0.1546(13) 0.7189(14) 0.015(5) Uiso 1 1 d DU
C152 C 0.6521(7) -0.1889(12) 0.7437(12) 0.011(5) Uiso 1 1 d DU
C153 C 0.6589(10) -0.2678(15) 0.7183(14) 0.030(6) Uiso 1 1 d DU
H15A H 0.6880 -0.2939 0.7337 0.036 Uiso 1 1 calc R
C154 C 0.6264(8) -0.3093(14) 0.6733(15) 0.021(6) Uiso 1 1 d DU
C155 C 0.5819(10) -0.2776(15) 0.6539(18) 0.030(7) Uiso 1 1 d DU
H15B H 0.5588 -0.3107 0.6255 0.036 Uiso 1 1 calc R
C156 C 0.5701(9) -0.1980(13) 0.6751(15) 0.019(6) Uiso 1 1 d DU
C157 C 0.6861(10) -0.1431(13) 0.802(2) 0.029(7) Uiso 1 1 d U
H15C H 0.6731 -0.0890 0.8136 0.043 Uiso 1 1 calc R
H15D H 0.7172 -0.1381 0.7726 0.043 Uiso 1 1 calc R
H15E H 0.6900 -0.1723 0.8575 0.043 Uiso 1 1 calc R
C158 C 0.6355(8) -0.3949(13) 0.6398(16) 0.033(6) Uiso 1 1 d U
H15F H 0.6675 -0.4126 0.6580 0.049 Uiso 1 1 calc R
H15G H 0.6334 -0.3954 0.5756 0.049 Uiso 1 1 calc R
H15H H 0.6114 -0.4317 0.6643 0.049 Uiso 1 1 calc R
C159 C 0.5234(8) -0.1598(13) 0.6603(15) 0.027(6) Uiso 1 1 d U
H15I H 0.5023 -0.1978 0.6296 0.041 Uiso 1 1 calc R
H15J H 0.5276 -0.1110 0.6244 0.041 Uiso 1 1 calc R
H15K H 0.5091 -0.1450 0.7169 0.041 Uiso 1 1 calc R
Os5 Os 0.60230(7) -0.49842(4) 0.13776(13) 0.0187(4) Uani 1 1 d DU
Os6 Os 0.63429(3) -0.61197(5) 0.27462(7) 0.02221(19) Uani 1 1 d DU
Os7 Os 0.66919(3) -0.45249(5) 0.28290(7) 0.02313(19) Uani 1 1 d DU
Os8 Os 0.56539(3) -0.47854(6) 0.30877(7) 0.0237(2) Uani 1 1 d DU
H5 H 0.637(6) -0.591(7) 0.157(5) 0.050 Uiso 1 1 d D
H6 H 0.656(4) -0.441(9) 0.165(5) 0.050 Uiso 1 1 d D
H7 H 0.6191(13) -0.434(9) 0.358(8) 0.050 Uiso 1 1 d D
H8 H 0.576(4) -0.587(4) 0.323(10) 0.050 Uiso 1 1 d D
C52 C 0.5638(9) -0.4106(13) 0.1138(16) 0.023(5) Uiso 1 1 d U
O52 O 0.5372(6) -0.3563(10) 0.0997(11) 0.039(5) Uani 1 1 d U
C53 C 0.5556(10) -0.5714(15) 0.1063(16) 0.029(5) Uani 1 1 d U
O53 O 0.5249(6) -0.6171(9) 0.0906(11) 0.029(4) Uani 1 1 d U
C61 C 0.6964(10) -0.6534(15) 0.2535(16) 0.033(6) Uiso 1 1 d U
O61 O 0.7336(5) -0.6836(10) 0.2486(10) 0.049(4) Uani 1 1 d U
C62 C 0.6392(7) -0.6365(12) 0.3976(14) 0.026(4) Uani 1 1 d U
O62 O 0.6435(6) -0.6507(10) 0.4703(9) 0.041(4) Uani 1 1 d U
C63 C 0.6028(7) -0.7094(12) 0.2461(12) 0.022(4) Uani 1 1 d U
O63 O 0.5846(6) -0.7723(10) 0.2276(9) 0.048(4) Uani 1 1 d U
C71 C 0.7267(11) -0.4828(16) 0.2331(19) 0.034(7) Uiso 1 1 d U
O71 O 0.7650(11) -0.5036(8) 0.204(2) 0.039(7) Uani 1 1 d U
C72 C 0.6822(8) -0.3398(13) 0.2807(16) 0.025(5) Uani 1 1 d U
O72 O 0.6948(6) -0.2716(8) 0.2808(11) 0.048(4) Uani 1 1 d U
C73 C 0.6906(8) -0.4720(13) 0.3953(16) 0.027(4) Uani 1 1 d U
O73 O 0.7028(10) -0.4857(10) 0.4663(18) 0.037(5) Uani 1 1 d U
C81 C 0.5483(7) -0.3684(13) 0.2961(14) 0.032(5) Uani 1 1 d U
O81 O 0.5383(6) -0.3014(8) 0.2945(10) 0.043(4) Uani 1 1 d U
C82 C 0.5497(11) -0.4934(12) 0.4235(17) 0.039(6) Uani 1 1 d U
O82 O 0.5417(13) -0.5032(10) 0.501(2) 0.070(9) Uani 1 1 d U
C83 C 0.5097(7) -0.5066(9) 0.2669(15) 0.007(5) Uiso 1 1 d U
O83 O 0.4691(7) -0.5271(10) 0.2376(13) 0.046(5) Uani 1 1 d U
C6 C 0.6409(12) -0.4979(11) 0.011(2) 0.020(5) Uani 1 1 d U
N7 N 0.6518(9) -0.4324(13) -0.0317(18) 0.022(5) Uani 1 1 d U
C8 C 0.6761(11) -0.4530(14) -0.109(2) 0.025(6) Uani 1 1 d U
H8A H 0.6890 -0.4169 -0.1509 0.030 Uiso 1 1 calc R
C9 C 0.6774(11) -0.5398(14) -0.111(2) 0.024(6) Uani 1 1 d U
H9A H 0.6914 -0.5737 -0.1541 0.029 Uiso 1 1 calc R
N10 N 0.6533(9) -0.5630(13) -0.0336(18) 0.017(4) Uani 1 1 d U
C171 C 0.6457(9) -0.3501(15) -0.0126(15) 0.020(6) Uiso 1 1 d DU
C172 C 0.6027(10) -0.3198(15) -0.0470(15) 0.035(7) Uiso 1 1 d DU
C173 C 0.5946(10) -0.2346(15) -0.0257(14) 0.028(6) Uiso 1 1 d DU
H17A H 0.5659 -0.2102 -0.0464 0.033 Uiso 1 1 calc R
C174 C 0.6256(9) -0.1873(15) 0.0224(17) 0.030(7) Uiso 1 1 d DU
C175 C 0.6683(9) -0.2246(13) 0.0531(16) 0.017(6) Uiso 1 1 d DU
H17B H 0.6908 -0.1957 0.0879 0.020 Uiso 1 1 calc R
C176 C 0.6757(8) -0.3055(12) 0.0302(15) 0.017(6) Uiso 1 1 d DU
C177 C 0.5665(10) -0.3621(14) -0.101(2) 0.033(7) Uiso 1 1 d U
H17C H 0.5409 -0.3241 -0.1168 0.049 Uiso 1 1 calc R
H17D H 0.5529 -0.4071 -0.0671 0.049 Uiso 1 1 calc R
H17E H 0.5815 -0.3831 -0.1543 0.049 Uiso 1 1 calc R
C178 C 0.6150(8) -0.1000(12) 0.0407(14) 0.021(5) Uiso 1 1 d U
H17F H 0.5840 -0.0856 0.0149 0.032 Uiso 1 1 calc R
H17G H 0.6402 -0.0661 0.0150 0.032 Uiso 1 1 calc R
H17H H 0.6139 -0.0913 0.1044 0.032 Uiso 1 1 calc R
C179 C 0.7237(9) -0.3415(14) 0.0595(17) 0.037(7) Uiso 1 1 d U
H17I H 0.7253 -0.3985 0.0418 0.055 Uiso 1 1 calc R
H17J H 0.7265 -0.3375 0.1235 0.055 Uiso 1 1 calc R
H17K H 0.7500 -0.3115 0.0318 0.055 Uiso 1 1 calc R
C101 C 0.6503(8) -0.6441(13) -0.0138(14) 0.012(5) Uiso 1 1 d DU
C102 C 0.6073(9) -0.6811(14) -0.0350(14) 0.025(6) Uiso 1 1 d DU
C103 C 0.5991(10) -0.7628(15) -0.0116(14) 0.031(6) Uiso 1 1 d DU
H10A H 0.5697 -0.7883 -0.0267 0.037 Uiso 1 1 calc R
C104 C 0.6343(9) -0.8059(15) 0.0341(16) 0.026(6) Uiso 1 1 d DU
C105 C 0.6769(9) -0.7662(12) 0.0507(15) 0.016(5) Uiso 1 1 d DU
H10B H 0.7013 -0.7946 0.0816 0.019 Uiso 1 1 calc R
C106 C 0.6860(9) -0.6870(12) 0.0247(15) 0.019(5) Uiso 1 1 d DU
C107 C 0.5690(9) -0.6399(13) -0.0897(19) 0.023(6) Uiso 1 1 d U
H10C H 0.5419 -0.6770 -0.0980 0.034 Uiso 1 1 calc R
H10D H 0.5823 -0.6252 -0.1471 0.034 Uiso 1 1 calc R
H10E H 0.5580 -0.5910 -0.0594 0.034 Uiso 1 1 calc R
C108 C 0.6256(9) -0.8914(13) 0.0573(16) 0.033(6) Uiso 1 1 d U
H10F H 0.6531 -0.9126 0.0901 0.049 Uiso 1 1 calc R
H10G H 0.6212 -0.9232 0.0035 0.049 Uiso 1 1 calc R
H10H H 0.5967 -0.8952 0.0936 0.049 Uiso 1 1 calc R
C109 C 0.7340(9) -0.6469(14) 0.0435(16) 0.037(7) Uiso 1 1 d U
H10I H 0.7334 -0.5909 0.0219 0.055 Uiso 1 1 calc R
H10J H 0.7595 -0.6769 0.0137 0.055 Uiso 1 1 calc R
H10K H 0.7399 -0.6469 0.1069 0.055 Uiso 1 1 calc R

loop_
_atom_site_aniso_label
_atom_site_aniso_U_11
_atom_site_aniso_U_22
_atom_site_aniso_U_33
_atom_site_aniso_U_23
_atom_site_aniso_U_13
_atom_site_aniso_U_12
Os1 0.0177(10) 0.0208(8) 0.0198(12) -0.0012(3) 0.0009(10) -0.0001(3)
Os2 0.0186(4) 0.0249(5) 0.0218(4) 0.0014(4) 0.0004(4) 0.0014(4)
Os3 0.0204(5) 0.0224(4) 0.0208(4) -0.0020(4) 0.0004(4) 0.0007(4)
Os4 0.0182(5) 0.0278(5) 0.0212(5) 0.0005(6) 0.0030(4) 0.0003(5)
C12 0.017(11) 0.027(8) 0.020(8) 0.000(7) 0.004(7) 0.000(7)
O12 0.044(12) 0.022(8) 0.039(9) -0.004(8) -0.012(9) 0.002(6)
C13 0.036(13) 0.024(9) 0.015(8) 0.000(8) 0.002(7) 0.004(9)
O13 0.026(10) 0.045(11) 0.034(9) 0.009(8) 0.003(7) 0.014(7)
O21 0.020(12) 0.038(10) 0.019(13) -0.004(7) -0.005(10) -0.007(8)
C22 0.055(15) 0.042(8) 0.025(13) -0.001(10) -0.007(12) 0.030(11)
O22 0.043(10) 0.028(6) 0.047(9) -0.012(8) 0.002(9) 0.002(7)
C23 0.015(9) 0.031(10) 0.035(9) 0.004(8) -0.001(8) 0.003(10)
O23 0.039(15) 0.049(11) 0.034(10) 0.005(8) -0.029(11) 0.011(9)
C31 0.035(8) 0.016(7) 0.038(12) -0.016(8) 0.014(8) 0.003(6)
O31 0.048(9) 0.065(11) 0.036(9) -0.021(8) 0.022(8) -0.020(9)
C32 0.043(14) 0.016(8) 0.030(6) 0.011(6) -0.006(8) -0.009(7)
O32 0.060(12) 0.034(9) 0.028(6) -0.003(7) 0.001(8) 0.011(9)
C33 0.031(11) 0.026(6) 0.043(12) -0.002(7) -0.016(10) -0.005(7)
O33 0.062(12) 0.029(8) 0.036(9) 0.006(7) 0.004(8) 0.013(7)
C41 0.032(10) 0.042(7) 0.032(11) 0.011(8) -0.001(11) -0.015(8)
O41 0.046(10) 0.030(6) 0.042(10) 0.018(7) -0.002(8) -0.001(7)
C42 0.018(11) 0.035(10) 0.033(7) 0.018(9) 0.007(8) -0.001(10)
O42 0.016(11) 0.096(13) 0.022(7) 0.010(11) 0.008(9) -0.001(10)
C43 0.011(6) 0.066(13) 0.032(12) 0.015(10) 0.008(7) -0.005(7)
O43 0.002(7) 0.094(12) 0.041(10) 0.007(11) -0.004(7) -0.004(9)
C1 0.030(14) 0.017(9) 0.013(6) -0.001(5) -0.002(7) -0.002(7)
N2 0.033(12) 0.014(7) 0.022(9) 0.001(6) 0.009(8) 0.008(7)
C3 0.048(18) 0.026(9) 0.022(12) -0.003(8) 0.013(12) 0.000(11)
C4 0.057(19) 0.024(9) 0.019(12) 0.005(8) 0.007(12) 0.011(11)
N5 0.042(14) 0.018(8) 0.016(9) 0.005(6) 0.004(8) 0.008(9)
C121 0.027(9) 0.016(7) 0.021(9) -0.005(6) 0.008(7) 0.002(6)
C122 0.033(10) 0.017(7) 0.004(8) -0.005(6) -0.001(7) 0.012(7)
C123 0.024(11) 0.026(7) 0.021(10) -0.012(7) -0.006(8) 0.003(7)
C124 0.031(11) 0.015(8) 0.022(10) -0.003(7) 0.004(8) 0.011(7)
C125 0.017(10) 0.031(8) 0.019(10) 0.004(8) 0.002(7) 0.008(7)
C126 0.018(10) 0.025(8) 0.029(11) 0.001(8) 0.012(7) 0.008(7)
C127 0.044(13) 0.045(12) 0.011(10) 0.000(8) -0.002(9) 0.023(10)
C128 0.049(16) 0.014(8) 0.073(17) -0.002(9) 0.012(13) 0.007(8)
Os5 0.0164(10) 0.0208(8) 0.0189(12) 0.0010(3) 0.0024(9) 0.0001(3)
Os6 0.0214(5) 0.0236(4) 0.0216(4) 0.0015(4) 0.0010(4) 0.0021(4)
Os7 0.0193(5) 0.0263(5) 0.0238(4) -0.0029(4) 0.0004(4) -0.0008(4)
Os8 0.0198(5) 0.0293(4) 0.0220(5) -0.0007(6) 0.0035(4) 0.0024(5)
O52 0.044(12) 0.043(10) 0.031(9) 0.011(8) 0.017(8) 0.026(8)
C53 0.020(12) 0.047(14) 0.021(9) -0.007(8) 0.004(6) 0.000(8)
O53 0.023(9) 0.043(10) 0.021(8) 0.006(7) -0.004(7) 0.002(6)
O61 0.018(8) 0.072(12) 0.058(11) 0.007(9) 0.002(8) 0.007(8)
C62 0.009(11) 0.034(9) 0.034(7) 0.001(7) -0.017(8) -0.005(7)
O62 0.048(11) 0.056(11) 0.018(6) 0.013(7) -0.004(8) 0.009(9)
C63 0.016(11) 0.034(6) 0.018(9) 0.001(6) 0.007(8) -0.001(6)
O63 0.060(12) 0.047(9) 0.037(9) 0.001(8) -0.005(8) -0.023(8)
O71 0.017(12) 0.047(13) 0.054(19) -0.003(7) 0.006(12) -0.001(7)
C72 0.018(11) 0.034(7) 0.022(12) -0.006(8) 0.008(10) -0.008(8)
O72 0.059(11) 0.036(7) 0.050(9) -0.013(9) 0.005(10) -0.022(8)
C73 0.026(9) 0.020(9) 0.034(8) -0.004(8) -0.002(9) -0.005(10)
O73 0.034(14) 0.048(10) 0.028(8) 0.009(9) 0.000(9) 0.005(9)
C81 0.017(9) 0.038(7) 0.040(12) -0.010(8) 0.003(10) 0.003(8)
O81 0.056(11) 0.026(6) 0.048(10) -0.007(8) 0.024(8) -0.002(7)
C82 0.032(13) 0.052(14) 0.033(8) -0.006(8) 0.015(10) -0.001(9)
O82 0.07(2) 0.107(19) 0.029(9) -0.003(8) 0.032(14) 0.011(11)
O83 0.041(10) 0.024(8) 0.072(13) 0.021(10) -0.010(9) -0.024(10)
C6 0.007(12) 0.040(11) 0.012(6) 0.002(5) -0.001(7) 0.011(7)
N7 0.025(12) 0.026(9) 0.016(9) -0.007(6) 0.011(8) -0.004(8)
C8 0.027(15) 0.026(10) 0.021(11) -0.007(8) 0.010(10) -0.022(10)
C9 0.020(14) 0.024(10) 0.028(13) 0.004(8) 0.022(11) 0.001(10)
N10 0.011(11) 0.023(8) 0.018(9) 0.009(6) 0.008(8) 0.006(7)

loop_
_atom_type_symbol
_atom_type_description
_atom_type_scat_dispersion_real
_atom_type_scat_dispersion_imag
_atom_type_scat_source
C C 0.0033 0.0016 'International Tables Vol C Tables 4.2.6.8 and 6.1.1.4'
H H 0.0000 0.0000 'International Tables Vol C Tables 4.2.6.8 and 6.1.1.4'
N N 0.0061 0.0033 'International Tables Vol C Tables 4.2.6.8 and 6.1.1.4'
O O 0.0106 0.0060 'International Tables Vol C Tables 4.2.6.8 and 6.1.1.4'
Os Os -1.2165 7.6030 'International Tables Vol C Tables 4.2.6.8 and 6.1.1.4'

loop_
_geom_angle_atom_site_label_1
_geom_angle_atom_site_label_2
_geom_angle_atom_site_label_3
_geom_angle
C12 Os1 C13 91.3(10)
C12 Os1 C1 95.9(11)
C13 Os1 C1 97.8(12)
C12 Os1 Os4 84.4(8)
C13 Os1 Os4 93.2(7)
C1 Os1 Os4 169.1(9)
C12 Os1 Os3 146.5(8)
C13 Os1 Os3 90.3(7)
C1 Os1 Os3 117.0(8)
Os4 Os1 Os3 62.18(6)
C12 Os1 Os2 108.8(7)
C13 Os1 Os2 144.1(7)
C1 Os1 Os2 108.9(11)
Os4 Os1 Os2 60.96(5)
Os3 Os1 Os2 56.58(5)
C12 Os1 H1 91(4)
C13 Os1 H1 170(3)
C1 Os1 H1 92(4)
Os4 Os1 H1 77(4)
Os3 Os1 H1 82(3)
Os2 Os1 H1 26(2)
C12 Os1 H2 175(2)
C13 Os1 H2 90(5)
C1 Os1 H2 89(2)
Os4 Os1 H2 90(2)
Os3 Os1 H2 28(2)
Os2 Os1 H2 68(4)
H1 Os1 H2 87(6)
C21 Os2 C22 95.9(11)
C21 Os2 C23 93.1(10)
C22 Os2 C23 97.4(10)
C21 Os2 Os3 91.7(7)
C22 Os2 Os3 170.3(8)
C23 Os2 Os3 88.2(6)
C21 Os2 Os4 150.8(7)
C22 Os2 Os4 109.0(8)
C23 Os2 Os4 98.3(6)
Os3 Os2 Os4 62.18(3)
C21 Os2 Os1 100.4(8)
C22 Os2 Os1 111.7(8)
C23 Os2 Os1 146.2(6)
Os3 Os2 Os1 60.81(3)
Os4 Os2 Os1 56.80(5)
C21 Os2 H1 94(4)
C22 Os2 H1 87(3)
C23 Os2 H1 171(3)
Os3 Os2 H1 86(3)
Os4 Os2 H1 73(4)
Os1 Os2 H1 26(2)
C21 Os2 H3 178(3)
C22 Os2 H3 85(3)
C23 Os2 H3 88(4)
Os3 Os2 H3 87(3)
Os4 Os2 H3 28(2)
Os1 Os2 H3 78(3)
H1 Os2 H3 85(6)
C33 Os3 C31 95.3(10)
C33 Os3 C32 96.5(9)
C31 Os3 C32 86.9(10)
C33 Os3 Os2 164.3(6)
C31 Os3 Os2 92.4(7)
C32 Os3 Os2 97.6(6)
C33 Os3 Os1 101.7(6)
C31 Os3 Os1 113.8(7)
C32 Os3 Os1 150.7(6)
Os2 Os3 Os1 62.61(4)
C33 Os3 Os4 110.5(7)
C31 Os3 Os4 153.6(7)
C32 Os3 Os4 95.1(6)
Os2 Os3 Os4 61.27(3)
Os1 Os3 Os4 57.05(5)
C33 Os3 H2 94(4)
C31 Os3 H2 88(3)
C32 Os3 H2 169(5)
Os2 Os3 H2 73(4)
Os1 Os3 H2 28(2)
Os4 Os3 H2 85(2)
C33 Os3 H4 84(3)
C31 Os3 H4 177(7)
C32 Os3 H4 96(7)
Os2 Os3 H4 88(3)
Os1 Os3 H4 64(7)
Os4 Os3 H4 27(2)
H2 Os3 H4 89(8)
C41 Os4 C42 94.8(9)
C41 Os4 C43 89.9(9)
C42 Os4 C43 96.5(11)
C41 Os4 Os1 97.6(6)
C42 Os4 Os1 166.9(7)
C43 Os4 Os1 87.9(7)
C41 Os4 Os2 98.3(7)
C42 Os4 Os2 111.6(7)
C43 Os4 Os2 149.7(7)
Os1 Os4 Os2 62.24(5)
C41 Os4 Os3 151.7(7)
C42 Os4 Os3 106.1(7)
C43 Os4 Os3 106.0(6)
Os1 Os4 Os3 60.77(4)
Os2 Os4 Os3 56.55(3)
C41 Os4 H3 77(4)
C42 Os4 H3 95(4)
C43 Os4 H3 163(5)
Os1 Os4 H3 83(3)
Os2 Os4 H3 28(2)
Os3 Os4 H3 82(3)
C41 Os4 H4 162(7)
C42 Os4 H4 102(7)
C43 Os4 H4 81(3)
Os1 Os4 H4 67(7)
Os2 Os4 H4 83(3)
Os3 Os4 H4 27(2)
H3 Os4 H4 108(5)
O12 C12 Os1 173(2)
O13 C13 Os1 176(2)
O21 C21 Os2 178(3)
O22 C22 Os2 175(2)
O23 C23 Os2 179(3)
O31 C31 Os3 176(2)
O32 C32 Os3 177(2)
O33 C33 Os3 173(2)
O41 C41 Os4 175.1(19)
O42 C42 Os4 176(3)
O43 C43 Os4 178(2)
N5 C1 N2 97(3)
N5 C1 Os1 131.9(17)
N2 C1 Os1 131.2(16)
C3 N2 C1 112(2)
C3 N2 C121 127(2)
C1 N2 C121 120(2)
C4 C3 N2 109.1(19)
C4 C3 H3A 125.5
N2 C3 H3A 125.5
C3 C4 N5 108(2)
C3 C4 H4A 125.8
N5 C4 H4A 125.8
C4 N5 C1 114(2)
C4 N5 C151 123(2)
C1 N5 C151 123(2)
C122 C121 C126 123(2)
C122 C121 N2 121(3)
C126 C121 N2 116(2)
C123 C122 C121 117(2)
C123 C122 C127 124(2)
C121 C122 C127 119(2)
C122 C123 C124 124(2)
C122 C123 H12A 118.1
C124 C123 H12A 118.1
C125 C124 C123 118(2)
C125 C124 C128 121(2)
C123 C124 C128 121(2)
C124 C125 C126 125(2)
C124 C125 H12B 117.7
C126 C125 H12B 117.7
C125 C126 C121 114(2)
C125 C126 C129 123(2)
C121 C126 C129 122(2)
C122 C127 H12C 109.5
C122 C127 H12D 109.5
H12C C127 H12D 109.5
C122 C127 H12E 109.5
H12C C127 H12E 109.5
H12D C127 H12E 109.5
C124 C128 H12F 109.5
C124 C128 H12G 109.5
H12F C128 H12G 109.5
C124 C128 H12H 109.5
H12F C128 H12H 109.5
H12G C128 H12H 109.5
C126 C129 H12I 109.5
C126 C129 H12J 109.5
H12I C129 H12J 109.5
C126 C129 H12K 109.5
H12I C129 H12K 109.5
H12J C129 H12K 109.5
C152 C151 C156 125(2)
C152 C151 N5 121(2)
C156 C151 N5 114(2)
C153 C152 C151 115(2)
C153 C152 C157 124(2)
C151 C152 C157 120.4(19)
C154 C153 C152 123(2)
C154 C153 H15A 118.6
C152 C153 H15A 118.6
C153 C154 C155 122(2)
C153 C154 C158 123(2)
C155 C154 C158 116(2)
C154 C155 C156 121(2)
C154 C155 H15B 119.3
C156 C155 H15B 119.3
C155 C156 C151 113(2)
C155 C156 C159 125(2)
C151 C156 C159 121.1(19)
C152 C157 H15C 109.5
C152 C157 H15D 109.5
H15C C157 H15D 109.5
C152 C157 H15E 109.5
H15C C157 H15E 109.5
H15D C157 H15E 109.5
C154 C158 H15F 109.5
C154 C158 H15G 109.5
H15F C158 H15G 109.5
C154 C158 H15H 109.5
H15F C158 H15H 109.5
H15G C158 H15H 109.5
C156 C159 H15I 109.5
C156 C159 H15J 109.5
H15I C159 H15J 109.5
C156 C159 H15K 109.5
H15I C159 H15K 109.5
H15J C159 H15K 109.5
C53 Os5 C52 92.9(11)
C53 Os5 C6 97.0(11)
C52 Os5 C6 96.3(10)
C53 Os5 Os8 93.3(8)
C52 Os5 Os8 83.0(8)
C6 Os5 Os8 169.7(8)
C53 Os5 Os6 89.0(8)
C52 Os5 Os6 145.0(8)
C6 Os5 Os6 118.2(7)
Os8 Os5 Os6 62.04(6)
C53 Os5 Os7 143.2(8)
C52 Os5 Os7 108.1(7)
C6 Os5 Os7 109.8(9)
Os8 Os5 Os7 61.08(6)
Os6 Os5 Os7 56.56(5)
C53 Os5 H5 83(6)
C52 Os5 H5 176(6)
C6 Os5 H5 83(3)
Os8 Os5 H5 98(2)
Os6 Os5 H5 37(2)
Os7 Os5 H5 76(5)
C53 Os5 H6 170(6)
C52 Os5 H6 97(5)
C6 Os5 H6 78(4)
Os8 Os5 H6 92(4)
Os6 Os5 H6 85(4)
Os7 Os5 H6 35(2)
H5 Os5 H6 88(8)
C63 Os6 C61 94.6(10)
C63 Os6 C62 94.5(8)
C61 Os6 C62 91.4(9)
C63 Os6 Os7 166.4(6)
C61 Os6 Os7 91.6(8)
C62 Os6 Os7 97.4(6)
C63 Os6 Os5 103.8(6)
C61 Os6 Os5 112.8(7)
C62 Os6 Os5 147.8(6)
Os7 Os6 Os5 62.60(4)
C63 Os6 Os8 111.8(6)
C61 Os6 Os8 153.1(8)
C62 Os6 Os8 91.8(6)
Os7 Os6 Os8 61.42(3)
Os5 Os6 Os8 56.95(5)
C63 Os6 H5 88(5)
C61 Os6 H5 82(4)
C62 Os6 H5 173(4)
Os7 Os6 H5 81(5)
Os5 Os6 H5 37(2)
Os8 Os6 H5 93(2)
C63 Os6 H8 82(4)
C61 Os6 H8 164(4)
C62 Os6 H8 74(5)
Os7 Os6 H8 95(3)
Os5 Os6 H8 83(4)
Os8 Os6 H8 36(2)
H5 Os6 H8 113(7)
C73 Os7 C71 92.9(12)
C73 Os7 C72 97.2(10)
C71 Os7 C72 95.3(10)
C73 Os7 Os6 89.4(7)
C71 Os7 Os6 91.7(8)
C72 Os7 Os6 170.1(7)
C73 Os7 Os8 99.7(7)
C71 Os7 Os8 150.3(9)
C72 Os7 Os8 109.5(6)
Os6 Os7 Os8 61.95(3)
C73 Os7 Os5 147.7(7)
C71 Os7 Os5 99.9(9)
C72 Os7 Os5 110.8(8)
Os6 Os7 Os5 60.85(3)
Os8 Os7 Os5 56.59(5)
C73 Os7 H6 171(6)
C71 Os7 H6 78(5)
C72 Os7 H6 85(4)
Os6 Os7 H6 89(4)
Os8 Os7 H6 87(4)
Os5 Os7 H6 35(2)
C73 Os7 H7 72(4)
C71 Os7 H7 165(5)
C72 Os7 H7 90(5)
Os6 Os7 H7 85(4)
Os8 Os7 H7 36(2)
Os5 Os7 H7 92(3)
H6 Os7 H7 116(7)
C83 Os8 C82 95.7(13)
C83 Os8 C81 89.6(8)
C82 Os8 C81 99.6(9)
C83 Os8 Os5 87.5(7)
C82 Os8 Os5 163.7(7)
C81 Os8 Os5 96.3(6)
C83 Os8 Os7 149.8(7)
C82 Os8 Os7 112.6(10)
C81 Os8 Os7 95.4(6)
Os5 Os8 Os7 62.33(5)
C83 Os8 Os6 108.4(5)
C82 Os8 Os6 103.0(8)
C81 Os8 Os6 149.2(6)
Os5 Os8 Os6 61.01(4)
Os7 Os8 Os6 56.63(3)
C83 Os8 H7 171(4)
C82 Os8 H7 82(4)
C81 Os8 H7 82(5)
Os5 Os8 H7 97(3)
Os7 Os8 H7 36(2)
Os6 Os8 H7 81(4)
C83 Os8 H8 86(5)
C82 Os8 H8 78(4)
C81 Os8 H8 175(3)
Os5 Os8 H8 86(4)
Os7 Os8 H8 90(3)
Os6 Os8 H8 36(2)
H7 Os8 H8 102(7)
O52 C52 Os5 177(2)
O53 C53 Os5 176(2)
O61 C61 Os6 173(2)
O62 C62 Os6 178.0(18)
O63 C63 Os6 177.4(19)
O71 C71 Os7 178(3)
O72 C72 Os7 174(2)
O73 C73 Os7 178(2)
O81 C81 Os8 175.3(19)
O82 C82 Os8 177(3)
O83 C83 Os8 179(2)
N7 C6 N10 111(3)
N7 C6 Os5 124.0(18)
N10 C6 Os5 125.3(18)
C6 N7 C8 110(2)
C6 N7 C171 132(3)
C8 N7 C171 118(2)
N7 C8 C9 106.0(18)
N7 C8 H8A 127.0
C9 C8 H8A 127.0
N10 C9 C8 103.9(18)
N10 C9 H9A 128.0
C8 C9 H9A 128.0
C6 N10 C101 132(3)
C6 N10 C9 110(2)
C101 N10 C9 119(2)
C176 C171 C172 123(2)
C176 C171 N7 125(3)
C172 C171 N7 112(2)
C171 C172 C173 113(2)
C171 C172 C177 129(2)
C173 C172 C177 118(2)
C174 C173 C172 125(2)
C174 C173 H17A 117.7
C172 C173 H17A 117.7
C173 C174 C175 117(2)
C173 C174 C178 121(2)
C175 C174 C178 121(2)
C176 C175 C174 117(2)
C176 C175 H17B 121.4
C174 C175 H17B 121.4
C171 C176 C175 125(2)
C171 C176 C179 120(2)
C175 C176 C179 115(2)
C172 C177 H17C 109.5
C172 C177 H17D 109.5
H17C C177 H17D 109.5
C172 C177 H17E 109.5
H17C C177 H17E 109.5
H17D C177 H17E 109.5
C174 C178 H17F 109.5
C174 C178 H17G 109.5
H17F C178 H17G 109.5
C174 C178 H17H 109.5
H17F C178 H17H 109.5
H17G C178 H17H 109.5
C176 C179 H17I 109.5
C176 C179 H17J 109.5
H17I C179 H17J 109.5
C176 C179 H17K 109.5
H17I C179 H17K 109.5
H17J C179 H17K 109.5
C106 C101 N10 124(2)
C106 C101 C102 120(2)
N10 C101 C102 116(2)
C101 C102 C103 120(2)
C101 C102 C107 123(2)
C103 C102 C107 117(2)
C104 C103 C102 120(2)
C104 C103 H10A 120.1
C102 C103 H10A 120.1
C105 C104 C103 117(2)
C105 C104 C108 124(2)
C103 C104 C108 119(2)
C104 C105 C106 124(2)
C104 C105 H10B 118.2
C106 C105 H10B 118.2
C101 C106 C105 119(2)
C101 C106 C109 120.0(19)
C105 C106 C109 121(2)
C102 C107 H10C 109.5
C102 C107 H10D 109.5
H10C C107 H10D 109.5
C102 C107 H10E 109.5
H10C C107 H10E 109.5
H10D C107 H10E 109.5
C104 C108 H10F 109.5
C104 C108 H10G 109.5
H10F C108 H10G 109.5
C104 C108 H10H 109.5
H10F C108 H10H 109.5
H10G C108 H10H 109.5
C106 C109 H10I 109.5
C106 C109 H10J 109.5
H10I C109 H10J 109.5
C106 C109 H10K 109.5
H10I C109 H10K 109.5
H10J C109 H10K 109.5

loop_
_geom_bond_atom_site_label_1
_geom_bond_atom_site_label_2
_geom_bond_distance
Os1 C12 1.83(2)
Os1 C13 1.86(2)
Os1 C1 2.05(3)
Os1 Os4 2.826(3)
Os1 Os3 2.938(2)
Os1 Os2 2.988(2)
Os1 H1 1.67(4)
Os1 H2 1.67(4)
Os2 C21 1.92(3)
Os2 C22 1.94(2)
Os2 C23 1.97(2)
Os2 Os3 2.8091(11)
Os2 Os4 2.9524(11)
Os2 H1 1.67(4)
Os2 H3 1.67(4)
Os3 C33 1.87(2)
Os3 C31 1.88(3)
Os3 C32 1.90(2)
Os3 Os4 2.9778(13)
Os3 H2 1.67(4)
Os3 H4 1.67(4)
Os4 C41 1.88(2)
Os4 C42 2.05(2)
Os4 C43 2.08(3)
Os4 H3 1.67(4)
Os4 H4 1.67(4)
C12 O12 1.17(3)
C13 O13 1.16(3)
C21 O21 1.09(3)
C22 O22 1.14(2)
C23 O23 1.12(3)
C31 O31 1.13(3)
C32 O32 1.15(2)
C33 O33 1.16(2)
C41 O41 1.14(2)
C42 O42 1.05(4)
C43 O43 0.98(3)
C1 N5 1.43(3)
C1 N2 1.44(3)
N2 C3 1.37(4)
N2 C121 1.47(3)
C3 C4 1.27(4)
C3 H3A 0.9500
C4 N5 1.35(4)
C4 H4A 0.9500
N5 C151 1.51(3)
C121 C122 1.40(4)
C121 C126 1.46(4)
C122 C123 1.31(3)
C122 C127 1.47(3)
C123 C124 1.41(3)
C123 H12A 0.9500
C124 C125 1.35(3)
C124 C128 1.54(3)
C125 C126 1.36(3)
C125 H12B 0.9500
C126 C129 1.49(3)
C127 H12C 0.9800
C127 H12D 0.9800
C127 H12E 0.9800
C128 H12F 0.9800
C128 H12G 0.9800
C128 H12H 0.9800
C129 H12I 0.9800
C129 H12J 0.9800
C129 H12K 0.9800
C151 C152 1.39(3)
C151 C156 1.46(3)
C152 C153 1.37(3)
C152 C157 1.50(3)
C153 C154 1.33(3)
C153 H15A 0.9500
C154 C155 1.38(3)
C154 C158 1.52(3)
C155 C156 1.39(3)
C155 H15B 0.9500
C156 C159 1.47(3)
C157 H15C 0.9800
C157 H15D 0.9800
C157 H15E 0.9800
C158 H15F 0.9800
C158 H15G 0.9800
C158 H15H 0.9800
C159 H15I 0.9800
C159 H15J 0.9800
C159 H15K 0.9800
Os5 C53 1.84(3)
Os5 C52 1.84(2)
Os5 C6 2.20(3)
Os5 Os8 2.819(3)
Os5 Os6 2.942(2)
Os5 Os7 2.990(2)
Os5 H5 1.83(6)
Os5 H6 1.83(6)
Os6 C63 1.88(2)
Os6 C61 1.89(3)
Os6 C62 1.92(2)
Os6 Os7 2.8108(11)
Os6 Os8 2.9704(13)
Os6 H5 1.83(6)
Os6 H8 1.83(6)
Os7 C73 1.84(2)
Os7 C71 1.85(3)
Os7 C72 1.90(2)
Os7 Os8 2.9555(12)
Os7 H6 1.84(6)
Os7 H7 1.83(6)
Os8 C83 1.742(18)
Os8 C82 1.82(2)
Os8 C81 1.89(2)
Os8 H7 1.83(6)
Os8 H8 1.83(6)
C52 O52 1.18(3)
C53 O53 1.17(3)
C61 O61 1.15(3)
C62 O62 1.14(2)
C63 O63 1.19(2)
C71 O71 1.21(4)
C72 O72 1.18(2)
C73 O73 1.16(3)
C81 O81 1.14(2)
C82 O82 1.22(4)
C83 O83 1.26(2)
C6 N7 1.30(3)
C6 N10 1.32(3)
N7 C8 1.39(4)
N7 C171 1.40(3)
C8 C9 1.43(4)
C8 H8A 0.9500
C9 N10 1.41(4)
C9 H9A 0.9500
N10 C101 1.37(3)
C171 C176 1.29(3)
C171 C172 1.40(4)
C172 C173 1.46(3)
C172 C177 1.48(4)
C173 C174 1.38(3)
C173 H17A 0.9500
C174 C175 1.42(3)
C174 C178 1.50(3)
C175 C176 1.40(3)
C175 H17B 0.9500
C176 C179 1.53(3)
C177 H17C 0.9800
C177 H17D 0.9800
C177 H17E 0.9800
C178 H17F 0.9800
C178 H17G 0.9800
C178 H17H 0.9800
C179 H17I 0.9800
C179 H17J 0.9800
C179 H17K 0.9800
C101 C106 1.36(3)
C101 C102 1.39(3)
C102 C103 1.41(3)
C102 C107 1.52(3)
C103 C104 1.40(3)
C103 H10A 0.9500
C104 C105 1.38(3)
C104 C108 1.47(3)
C105 C106 1.39(3)
C105 H10B 0.9500
C106 C109 1.52(3)
C107 H10C 0.9800
C107 H10D 0.9800
C107 H10E 0.9800
C108 H10F 0.9800
C108 H10G 0.9800
C108 H10H 0.9800
C109 H10I 0.9800
C109 H10J 0.9800
C109 H10K 0.9800

loop_
_geom_torsion_atom_site_label_1
_geom_torsion_atom_site_label_2
_geom_torsion_atom_site_label_3
_geom_torsion_atom_site_label_4
_geom_torsion
C12 Os1 Os2 C21 -127.7(11)
C13 Os1 Os2 C21 111.5(14)
C1 Os1 Os2 C21 -24.3(9)
Os4 Os1 Os2 C21 160.2(7)
Os3 Os1 Os2 C21 86.0(7)
C12 Os1 Os2 C22 -27.1(12)
C13 Os1 Os2 C22 -147.8(15)
C1 Os1 Os2 C22 76.3(10)
Os4 Os1 Os2 C22 -99.2(9)
Os3 Os1 Os2 C22 -173.3(9)
C12 Os1 Os2 C23 120.3(15)
C13 Os1 Os2 C23 -0.4(17)
C1 Os1 Os2 C23 -136.3(13)
Os4 Os1 Os2 C23 48.2(12)
Os3 Os1 Os2 C23 -25.9(12)
C12 Os1 Os2 Os3 146.2(8)
C13 Os1 Os2 Os3 25.5(12)
C1 Os1 Os2 Os3 -110.4(5)
Os4 Os1 Os2 Os3 74.14(4)
C12 Os1 Os2 Os4 72.1(8)
C13 Os1 Os2 Os4 -48.7(12)
C1 Os1 Os2 Os4 175.5(5)
Os3 Os1 Os2 Os4 -74.14(4)
C21 Os2 Os3 C33 -105(3)
C22 Os2 Os3 C33 37(5)
C23 Os2 Os3 C33 162(3)
Os4 Os2 Os3 C33 62(3)
Os1 Os2 Os3 C33 -4(3)
C21 Os2 Os3 C31 14.6(11)
C22 Os2 Os3 C31 156(5)
C23 Os2 Os3 C31 -78.4(10)
Os4 Os2 Os3 C31 -178.8(8)
Os1 Os2 Os3 C31 115.7(8)
C21 Os2 Os3 C32 101.8(10)
C22 Os2 Os3 C32 -117(5)
C23 Os2 Os3 C32 8.8(9)
Os4 Os2 Os3 C32 -91.6(6)
Os1 Os2 Os3 C32 -157.2(6)
C21 Os2 Os3 Os1 -101.0(8)
C22 Os2 Os3 Os1 40(5)
C23 Os2 Os3 Os1 165.9(7)
Os4 Os2 Os3 Os1 65.51(5)
C21 Os2 Os3 Os4 -166.5(8)
C22 Os2 Os3 Os4 -25(5)
C23 Os2 Os3 Os4 100.4(7)
Os1 Os2 Os3 Os4 -65.51(5)
C12 Os1 Os3 C33 106.4(15)
C13 Os1 Os3 C33 13.6(10)
C1 Os1 Os3 C33 -85.3(12)
Os4 Os1 Os3 C33 107.0(7)
Os2 Os1 Os3 C33 179.0(7)
C12 Os1 Os3 C31 -152.4(16)
C13 Os1 Os3 C31 114.8(11)
C1 Os1 Os3 C31 15.9(13)
Os4 Os1 Os3 C31 -151.8(9)
Os2 Os1 Os3 C31 -79.8(9)
C12 Os1 Os3 C32 -20.8(18)
C13 Os1 Os3 C32 -113.6(15)
C1 Os1 Os3 C32 147.5(17)
Os4 Os1 Os3 C32 -20.2(13)
Os2 Os1 Os3 C32 51.8(13)
C12 Os1 Os3 Os2 -72.6(13)
C13 Os1 Os3 Os2 -165.4(7)
C1 Os1 Os3 Os2 95.7(10)
Os4 Os1 Os3 Os2 -71.98(4)
C12 Os1 Os3 Os4 -0.6(13)
C13 Os1 Os3 Os4 -93.4(7)
C1 Os1 Os3 Os4 167.7(10)
Os2 Os1 Os3 Os4 71.98(4)
C12 Os1 Os4 C41 -19.7(10)
C13 Os1 Os4 C41 -110.7(10)
C1 Os1 Os4 C41 72(4)
Os3 Os1 Os4 C41 160.6(7)
Os2 Os1 Os4 C41 95.4(7)
C12 Os1 Os4 C42 -180(47)
C13 Os1 Os4 C42 89(3)
C1 Os1 Os4 C42 -88(5)
Os3 Os1 Os4 C42 0(3)
Os2 Os1 Os4 C42 -65(3)
C12 Os1 Os4 C43 70.0(10)
C13 Os1 Os4 C43 -21.1(9)
C1 Os1 Os4 C43 162(4)
Os3 Os1 Os4 C43 -109.7(6)
Os2 Os1 Os4 C43 -174.9(6)
C12 Os1 Os4 Os2 -115.1(7)
C13 Os1 Os4 Os2 153.9(7)
C1 Os1 Os4 Os2 -23(4)
Os3 Os1 Os4 Os2 65.21(4)
C12 Os1 Os4 Os3 179.7(7)
C13 Os1 Os4 Os3 88.7(7)
C1 Os1 Os4 Os3 -88(4)
Os2 Os1 Os4 Os3 -65.21(4)
C21 Os2 Os4 C41 -137.4(17)
C22 Os2 Os4 C41 9.7(9)
C23 Os2 Os4 C41 110.6(9)
Os3 Os2 Os4 C41 -165.9(6)
Os1 Os2 Os4 C41 -94.2(6)
C21 Os2 Os4 C42 124.1(17)
C22 Os2 Os4 C42 -88.8(11)
C23 Os2 Os4 C42 12.0(9)
Os3 Os2 Os4 C42 95.5(7)
Os1 Os2 Os4 C42 167.3(7)
C21 Os2 Os4 C43 -33(2)
C22 Os2 Os4 C43 114.1(15)
C23 Os2 Os4 C43 -145.1(14)
Os3 Os2 Os4 C43 -61.6(13)
Os1 Os2 Os4 C43 10.1(13)
C21 Os2 Os4 Os1 -43.2(15)
C22 Os2 Os4 Os1 103.9(8)
C23 Os2 Os4 Os1 -155.2(7)
Os3 Os2 Os4 Os1 -71.72(3)
C21 Os2 Os4 Os3 28.5(15)
C22 Os2 Os4 Os3 175.7(8)
C23 Os2 Os4 Os3 -83.5(7)
Os1 Os2 Os4 Os3 71.72(3)
C33 Os3 Os4 C41 -134.7(15)
C31 Os3 Os4 C41 33(2)
C32 Os3 Os4 C41 126.4(15)
Os2 Os3 Os4 C41 30.5(13)
Os1 Os3 Os4 C41 -43.9(13)
C33 Os3 Os4 C42 89.2(10)
C31 Os3 Os4 C42 -102.9(19)
C32 Os3 Os4 C42 -9.7(10)
Os2 Os3 Os4 C42 -105.6(7)
Os1 Os3 Os4 C42 -179.9(7)
C33 Os3 Os4 C43 -12.7(11)
C31 Os3 Os4 C43 155.2(19)
C32 Os3 Os4 C43 -111.6(10)
Os2 Os3 Os4 C43 152.5(8)
Os1 Os3 Os4 C43 78.2(8)
C33 Os3 Os4 Os1 -90.9(7)
C31 Os3 Os4 Os1 77.0(17)
C32 Os3 Os4 Os1 170.2(6)
Os2 Os3 Os4 Os1 74.34(5)
C33 Os3 Os4 Os2 -165.2(7)
C31 Os3 Os4 Os2 2.7(17)
C32 Os3 Os4 Os2 95.9(6)
Os1 Os3 Os4 Os2 -74.34(5)
C13 Os1 C12 O12 71(17)
C1 Os1 C12 O12 169(16)
Os4 Os1 C12 O12 -22(16)
Os3 Os1 C12 O12 -21(17)
Os2 Os1 C12 O12 -79(17)
C12 Os1 C13 O13 -108(28)
C1 Os1 C13 O13 156(29)
Os4 Os1 C13 O13 -24(29)
Os3 Os1 C13 O13 39(29)
Os2 Os1 C13 O13 18(29)
C22 Os2 C21 O21 129(94)
C23 Os2 C21 O21 31(94)
Os3 Os2 C21 O21 -57(94)
Os4 Os2 C21 O21 -82(94)
Os1 Os2 C21 O21 -118(94)
C21 Os2 C22 O22 8(26)
C23 Os2 C22 O22 102(26)
Os3 Os2 C22 O22 -133(23)
Os4 Os2 C22 O22 -157(26)
Os1 Os2 C22 O22 -96(26)
C21 Os2 C23 O23 136(100)
C22 Os2 C23 O23 40(100)
Os3 Os2 C23 O23 -132(100)
Os4 Os2 C23 O23 -71(100)
Os1 Os2 C23 O23 -110(100)
C33 Os3 C31 O31 -122(29)
C32 Os3 C31 O31 -25(29)
Os2 Os3 C31 O31 72(29)
Os1 Os3 C31 O31 133(29)
Os4 Os3 C31 O31 70(29)
C33 Os3 C32 O32 -22(34)
C31 Os3 C32 O32 -117(34)
Os2 Os3 C32 O32 151(34)
Os1 Os3 C32 O32 106(34)
Os4 Os3 C32 O32 89(34)
C31 Os3 C33 O33 23(17)
C32 Os3 C33 O33 -65(17)
Os2 Os3 C33 O33 142(15)
Os1 Os3 C33 O33 138(17)
Os4 Os3 C33 O33 -163(17)
C42 Os4 C41 O41 51(25)
C43 Os4 C41 O41 148(24)
Os1 Os4 C41 O41 -124(24)
Os2 Os4 C41 O41 -62(24)
Os3 Os4 C41 O41 -87(24)
C41 Os4 C42 O42 104(37)
C43 Os4 C42 O42 13(37)
Os1 Os4 C42 O42 -96(37)
Os2 Os4 C42 O42 -155(36)
Os3 Os4 C42 O42 -96(37)
C41 Os4 C43 O43 -1(66)
C42 Os4 C43 O43 94(65)
Os1 Os4 C43 O43 -98(66)
Os2 Os4 C43 O43 -107(65)
Os3 Os4 C43 O43 -157(65)
C12 Os1 C1 N5 -138(3)
C13 Os1 C1 N5 -46(4)
Os4 Os1 C1 N5 131(2)
Os3 Os1 C1 N5 48(4)
Os2 Os1 C1 N5 110(3)
C12 Os1 C1 N2 36(4)
C13 Os1 C1 N2 128(3)
Os4 Os1 C1 N2 -55(7)
Os3 Os1 C1 N2 -137(3)
Os2 Os1 C1 N2 -76(3)
N5 C1 N2 C3 2(4)
Os1 C1 N2 C3 -174(3)
N5 C1 N2 C121 173(2)
Os1 C1 N2 C121 -3(5)
C1 N2 C3 C4 -2(3)
C121 N2 C3 C4 -172(3)
N2 C3 C4 N5 0(2)
C3 C4 N5 C1 1(3)
C3 C4 N5 C151 176(2)
N2 C1 N5 C4 -2(4)
Os1 C1 N5 C4 174(3)
N2 C1 N5 C151 -176.5(19)
Os1 C1 N5 C151 -1(5)
C3 N2 C121 C122 78(3)
C1 N2 C121 C122 -92(3)
C3 N2 C121 C126 -93(4)
C1 N2 C121 C126 97(3)
C126 C121 C122 C123 -3.8(16)
N2 C121 C122 C123 -174(2)
C126 C121 C122 C127 174(2)
N2 C121 C122 C127 4(3)
C121 C122 C123 C124 -1.3(17)
C127 C122 C123 C124 -179(2)
C122 C123 C124 C125 5(3)
C122 C123 C124 C128 -174.9(19)
C123 C124 C125 C126 -4(3)
C128 C124 C125 C126 176(2)
C124 C125 C126 C121 -1(3)
C124 C125 C126 C129 175(2)
C122 C121 C126 C125 5(2)
N2 C121 C126 C125 175(2)
C122 C121 C126 C129 -170.6(19)
N2 C121 C126 C129 0(3)
C4 N5 C151 C152 -88(3)
C1 N5 C151 C152 86(3)
C4 N5 C151 C156 90(3)
C1 N5 C151 C156 -96(3)
C156 C151 C152 C153 4.6(16)
N5 C151 C152 C153 -178(2)
C156 C151 C152 C157 -169(2)
N5 C151 C152 C157 8(3)
C151 C152 C153 C154 -0.1(17)
C157 C152 C153 C154 174(2)
C152 C153 C154 C155 -5(3)
C152 C153 C154 C158 175.6(18)
C153 C154 C155 C156 5(3)
C158 C154 C155 C156 -175(2)
C154 C155 C156 C151 0(3)
C154 C155 C156 C159 -178(2)
C152 C151 C156 C155 -4(3)
N5 C151 C156 C155 178(2)
C152 C151 C156 C159 173.0(19)
N5 C151 C156 C159 -5(3)
C53 Os5 Os6 C63 12.9(10)
C52 Os5 Os6 C63 106.5(14)
C6 Os5 Os6 C63 -84.5(11)
Os8 Os5 Os6 C63 107.2(6)
Os7 Os5 Os6 C63 179.4(6)
C53 Os5 Os6 C61 114.1(12)
C52 Os5 Os6 C61 -152.3(15)
C6 Os5 Os6 C61 16.6(13)
Os8 Os5 Os6 C61 -151.6(9)
Os7 Os5 Os6 C61 -79.4(9)
C53 Os5 Os6 C62 -109.9(13)
C52 Os5 Os6 C62 -16.3(16)
C6 Os5 Os6 C62 152.7(14)
Os8 Os5 Os6 C62 -15.6(10)
Os7 Os5 Os6 C62 56.6(10)
C53 Os5 Os6 Os7 -166.5(8)
C52 Os5 Os6 Os7 -72.9(12)
C6 Os5 Os6 Os7 96.1(9)
Os8 Os5 Os6 Os7 -72.21(4)
C53 Os5 Os6 Os8 -94.3(8)
C52 Os5 Os6 Os8 -0.7(12)
C6 Os5 Os6 Os8 168.3(9)
Os7 Os5 Os6 Os8 72.21(4)
C63 Os6 Os7 C73 164(3)
C61 Os6 Os7 C73 -78.3(11)
C62 Os6 Os7 C73 13.3(9)
Os5 Os6 Os7 C73 166.7(7)
Os8 Os6 Os7 C73 101.4(7)
C63 Os6 Os7 C71 -103(3)
C61 Os6 Os7 C71 14.6(12)
C62 Os6 Os7 C71 106.3(11)
Os5 Os6 Os7 C71 -100.4(9)
Os8 Os6 Os7 C71 -165.7(9)
C63 Os6 Os7 C72 32(5)
C61 Os6 Os7 C72 149(4)
C62 Os6 Os7 C72 -119(4)
Os5 Os6 Os7 C72 34(4)
Os8 Os6 Os7 C72 -31(4)
C63 Os6 Os7 Os8 63(2)
C61 Os6 Os7 Os8 -179.7(8)
C62 Os6 Os7 Os8 -88.0(6)
Os5 Os6 Os7 Os8 65.35(5)
C63 Os6 Os7 Os5 -2(2)
C61 Os6 Os7 Os5 115.0(8)
C62 Os6 Os7 Os5 -153.4(6)
Os8 Os6 Os7 Os5 -65.35(5)
C53 Os5 Os7 C73 -2.5(19)
C52 Os5 Os7 C73 119.4(16)
C6 Os5 Os7 C73 -136.8(15)
Os8 Os5 Os7 C73 48.5(14)
Os6 Os5 Os7 C73 -25.4(14)
C53 Os5 Os7 C71 109.4(15)
C52 Os5 Os7 C71 -128.8(12)
C6 Os5 Os7 C71 -25.0(10)
Os8 Os5 Os7 C71 160.3(8)
Os6 Os5 Os7 C71 86.4(8)
C53 Os5 Os7 C72 -151.1(15)
C52 Os5 Os7 C72 -29.3(11)
C6 Os5 Os7 C72 74.6(9)
Os8 Os5 Os7 C72 -100.2(7)
Os6 Os5 Os7 C72 -174.1(7)
C53 Os5 Os7 Os6 23.0(13)
C52 Os5 Os7 Os6 144.8(9)
C6 Os5 Os7 Os6 -111.3(5)
Os8 Os5 Os7 Os6 73.92(4)
C53 Os5 Os7 Os8 -50.9(13)
C52 Os5 Os7 Os8 70.9(9)
C6 Os5 Os7 Os8 174.7(5)
Os6 Os5 Os7 Os8 -73.92(4)
C53 Os5 Os8 C83 -25.6(9)
C52 Os5 Os8 C83 66.9(9)
C6 Os5 Os8 C83 153(4)
Os6 Os5 Os8 C83 -112.7(5)
Os7 Os5 Os8 C83 -177.9(5)
C53 Os5 Os8 C82 77(4)
C52 Os5 Os8 C82 169(4)
C6 Os5 Os8 C82 -104(5)
Os6 Os5 Os8 C82 -10(3)
Os7 Os5 Os8 C82 -76(3)
C53 Os5 Os8 C81 -115.0(10)
C52 Os5 Os8 C81 -22.4(9)
C6 Os5 Os8 C81 64(4)
Os6 Os5 Os8 C81 158.0(6)
Os7 Os5 Os8 C81 92.8(6)
C53 Os5 Os8 Os7 152.3(7)
C52 Os5 Os8 Os7 -115.2(7)
C6 Os5 Os8 Os7 -29(4)
Os6 Os5 Os8 Os7 65.20(4)
C53 Os5 Os8 Os6 87.1(7)
C52 Os5 Os8 Os6 179.6(7)
C6 Os5 Os8 Os6 -94(4)
Os7 Os5 Os8 Os6 -65.20(4)
C73 Os7 Os8 C83 -151.8(12)
C71 Os7 Os8 C83 -38(2)
C72 Os7 Os8 C83 106.9(13)
Os6 Os7 Os8 C83 -67.7(10)
Os5 Os7 Os8 C83 4.3(10)
C73 Os7 Os8 C82 6.9(10)
C71 Os7 Os8 C82 120.8(19)
C72 Os7 Os8 C82 -94.5(11)
Os6 Os7 Os8 C82 91.0(7)
Os5 Os7 Os8 C82 162.9(7)
C73 Os7 Os8 C81 109.7(10)
C71 Os7 Os8 C81 -136.4(19)
C72 Os7 Os8 C81 8.3(9)
Os6 Os7 Os8 C81 -166.3(6)
Os5 Os7 Os8 C81 -94.3(6)
C73 Os7 Os8 Os5 -156.0(7)
C71 Os7 Os8 Os5 -42.1(18)
C72 Os7 Os8 Os5 102.6(8)
Os6 Os7 Os8 Os5 -71.95(3)
C73 Os7 Os8 Os6 -84.1(7)
C71 Os7 Os8 Os6 29.9(18)
C72 Os7 Os8 Os6 174.6(8)
Os5 Os7 Os8 Os6 71.95(3)
C63 Os6 Os8 C83 -16.4(9)
C61 Os6 Os8 C83 151.4(18)
C62 Os6 Os8 C83 -111.9(9)
Os7 Os6 Os8 C83 150.6(7)
Os5 Os6 Os8 C83 76.3(7)
C63 Os6 Os8 C82 84.3(11)
C61 Os6 Os8 C82 -108.0(19)
C62 Os6 Os8 C82 -11.2(11)
Os7 Os6 Os8 C82 -108.7(9)
Os5 Os6 Os8 C82 177.0(9)
C63 Os6 Os8 C81 -139.5(14)
C61 Os6 Os8 C81 28(2)
C62 Os6 Os8 C81 125.0(13)
Os7 Os6 Os8 C81 27.5(12)
Os5 Os6 Os8 C81 -46.8(12)
C63 Os6 Os8 Os5 -92.7(6)
C61 Os6 Os8 Os5 75.0(17)
C62 Os6 Os8 Os5 171.8(6)
Os7 Os6 Os8 Os5 74.29(5)
C63 Os6 Os8 Os7 -167.0(6)
C61 Os6 Os8 Os7 0.7(17)
C62 Os6 Os8 Os7 97.5(6)
Os5 Os6 Os8 Os7 -74.29(5)
C53 Os5 C52 O52 34(38)
C6 Os5 C52 O52 132(37)
Os8 Os5 C52 O52 -59(37)
Os6 Os5 C52 O52 -58(38)
Os7 Os5 C52 O52 -115(37)
C52 Os5 C53 O53 -81(35)
C6 Os5 C53 O53 -178(100)
Os8 Os5 C53 O53 2(35)
Os6 Os5 C53 O53 64(35)
Os7 Os5 C53 O53 45(36)
C63 Os6 C61 O61 -70(18)
C62 Os6 C61 O61 25(18)
Os7 Os6 C61 O61 122(18)
Os5 Os6 C61 O61 -177(18)
Os8 Os6 C61 O61 121(18)
C63 Os6 C62 O62 126(54)
C61 Os6 C62 O62 31(54)
Os7 Os6 C62 O62 -61(54)
Os5 Os6 C62 O62 -109(54)
Os8 Os6 C62 O62 -122(54)
C61 Os6 C63 O63 2(37)
C62 Os6 C63 O63 -89(37)
Os7 Os6 C63 O63 119(36)
Os5 Os6 C63 O63 117(36)
Os8 Os6 C63 O63 177(100)
C73 Os7 C71 O71 7(57)
C72 Os7 C71 O71 104(57)
Os6 Os7 C71 O71 -83(57)
Os8 Os7 C71 O71 -109(57)
Os5 Os7 C71 O71 -144(57)
C73 Os7 C72 O72 59(20)
C71 Os7 C72 O72 -34(20)
Os6 Os7 C72 O72 -169(16)
Os8 Os7 C72 O72 162(20)
Os5 Os7 C72 O72 -137(20)
C71 Os7 C73 O73 -132(67)
C72 Os7 C73 O73 133(67)
Os6 Os7 C73 O73 -40(67)
Os8 Os7 C73 O73 21(67)
Os5 Os7 C73 O73 -18(68)
C83 Os8 C81 O81 117(23)
C82 Os8 C81 O81 21(23)
Os5 Os8 C81 O81 -155(23)
Os7 Os8 C81 O81 -93(23)
Os6 Os8 C81 O81 -115(22)
C83 Os8 C82 O82 166(30)
C81 Os8 C82 O82 -104(30)
Os5 Os8 C82 O82 65(31)
Os7 Os8 C82 O82 -4(30)
Os6 Os8 C82 O82 55(30)
C82 Os8 C83 O83 2(100)
C81 Os8 C83 O83 -98(100)
Os5 Os8 C83 O83 166(100)
Os7 Os8 C83 O83 162(100)
Os6 Os8 C83 O83 108(100)
C53 Os5 C6 N7 128(3)
C52 Os5 C6 N7 35(3)
Os8 Os5 C6 N7 -51(6)
Os6 Os5 C6 N7 -139(3)
Os7 Os5 C6 N7 -77(3)
C53 Os5 C6 N10 -47(3)
C52 Os5 C6 N10 -141(3)
Os8 Os5 C6 N10 134(2)
Os6 Os5 C6 N10 46(3)
Os7 Os5 C6 N10 107(3)
N10 C6 N7 C8 -4(4)
Os5 C6 N7 C8 180(2)
N10 C6 N7 C171 179(2)
Os5 C6 N7 C171 4(5)
C6 N7 C8 C9 2(3)
C171 N7 C8 C9 179(2)
N7 C8 C9 N10 0.1(18)
N7 C6 N10 C101 178(2)
Os5 C6 N10 C101 -6(5)
N7 C6 N10 C9 4(4)
Os5 C6 N10 C9 -180(2)
C8 C9 N10 C6 -3(3)
C8 C9 N10 C101 -177(2)
C6 N7 C171 C176 88(4)
C8 N7 C171 C176 -88(3)
C6 N7 C171 C172 -93(4)
C8 N7 C171 C172 91(3)
C176 C171 C172 C173 -2.8(17)
N7 C171 C172 C173 178(2)
C176 C171 C172 C177 176(3)
N7 C171 C172 C177 -3(3)
C171 C172 C173 C174 0.6(17)
C177 C172 C173 C174 -179(2)
C172 C173 C174 C175 0(3)
C172 C173 C174 C178 179.3(19)
C173 C174 C175 C176 2(3)
C178 C174 C175 C176 -178(2)
C172 C171 C176 C175 5(3)
N7 C171 C176 C175 -176(2)
C172 C171 C176 C179 -175.3(18)
N7 C171 C176 C179 4(3)
C174 C175 C176 C171 -4(3)
C174 C175 C176 C179 176(2)
C6 N10 C101 C106 -92(4)
C9 N10 C101 C106 81(3)
C6 N10 C101 C102 87(4)
C9 N10 C101 C102 -100(3)
C106 C101 C102 C103 4.1(16)
N10 C101 C102 C103 -175(2)
C106 C101 C102 C107 -171(2)
N10 C101 C102 C107 10(3)
C101 C102 C103 C104 0.7(17)
C107 C102 C103 C104 176(2)
C102 C103 C104 C105 -3(3)
C102 C103 C104 C108 -179(2)
C103 C104 C105 C106 0(3)
C108 C104 C105 C106 176(2)
N10 C101 C106 C105 173(2)
C102 C101 C106 C105 -7(2)
N10 C101 C106 C109 -4(3)
C102 C101 C106 C109 176.9(18)
C104 C105 C106 C101 5(3)
C104 C105 C106 C109 -179(2)
